data_7202841
loop_
_publ_author_name
'Beukes, J. A.'
'Mo, F.'
'van Beek, W.'

_publ_section_title
;
 X-Ray induced radiation damage in taurine: a combined X-ray
 diffraction and Raman study.
;
_journal_issue 33
_journal_name_full 'Physical chemistry chemical physics : PCCP'
_journal_page_first 4709
_journal_page_last 4720
_journal_paper_doi 10.1039/b703000b
_journal_volume 9
_journal_year 2007
_chemical_formula_moiety 'C2 H7 N O3 S'
_chemical_formula_sum 'C2 H7 N O3 S'
_chemical_formula_weight 125.15
_chemical_melting_point 328
_chemical_name_common '2-aminoethane sulfonic acid'
_chemical_name_systematic '2-aminoethane sulfonic acid'
_space_group_IT_number 14
_symmetry_cell_setting monoclinic
_symmetry_Int_Tables_number 14
_symmetry_space_group_name_Hall '-P 2ybc'
_symmetry_space_group_name_H-M 'P 1 21/c 1'
_atom_sites_solution_hydrogens geom
_atom_sites_solution_primary direct
_atom_sites_solution_secondary difmap
_audit_creation_date
;
'Thu May 18 12:00:32 2006'
;
_audit_creation_method
;
CrysAlis RED, Oxford Diffraction Ltd.,
Version 1.171.29.8 (release 17-03-2006 CrysAlis171 .NET)
(compiled Mar 17 2006,10:57:34)
and SHELXL-97 and manual editing
;
_cell_angle_alpha 90.00
_cell_angle_beta 94.070(15)
_cell_angle_gamma 90.00
_cell_formula_units_Z 4
_cell_length_a 5.2737(10)
_cell_length_b 11.658(2)
_cell_length_c 7.7995(15)
_cell_measurement_reflns_used 4239
_cell_measurement_temperature 120.0(2)
_cell_measurement_theta_max 41.3872
_cell_measurement_theta_min 4.2515
_cell_volume 478.31(15)
_computing_cell_refinement
;
CrysAlis RED, Oxford Diffraction Ltd.,
Version 1.171.29.8 (release 17-03-2006 CrysAlis171 .NET)
(compiled Mar 17 2006,10:57:34)
;
_computing_data_collection
;
CrysAlis CCD, Oxford Diffraction Ltd.,
Version 1.171.29.8 (release 17-03-2006 CrysAlis171 .NET)
(compiled Mar 17 2006,10:57:34)
;
_computing_data_reduction
;
CrysAlis RED, Oxford Diffraction Ltd.,
Version 1.171.29.8 (release 17-03-2006 CrysAlis171 .NET)
(compiled Mar 17 2006,10:57:34)
;
_computing_structure_refinement 'SHELXL-97 (Sheldrick, 1997)'
_diffrn_ambient_temperature 120.0(2)
_diffrn_detector_area_resol_mean 8.2896
_diffrn_measured_fraction_theta_full 0.966
_diffrn_measured_fraction_theta_max 0.966
_diffrn_measurement_details
;
1 omega -124.00 92.00 1.0000 10.0000
omega____ theta____ kappa____ phi______ omega'___ theta'___ frames
- -15.0000 0.0000 0.0000 0.0000 0.0000 216

2 omega -64.00 152.00 1.0000 20.0000
omega____ theta____ kappa____ phi______ omega'___ theta'___ frames
- 45.0000 0.0000 0.0000 0.0000 0.0000 216
;
_diffrn_measurement_device_type 'Oxford diffraction, KM 6, Onyx'
_diffrn_measurement_method '\w scans'
_diffrn_radiation_monochromator 'Si 111'
_diffrn_radiation_probe x-ray
_diffrn_radiation_type Synchrotron
_diffrn_radiation_wavelength 0.7100
_diffrn_reflns_av_R_equivalents 0.0413
_diffrn_reflns_av_sigmaI/netI 0.0325
_diffrn_reflns_limit_h_max 7
_diffrn_reflns_limit_h_min -7
_diffrn_reflns_limit_k_max 17
_diffrn_reflns_limit_k_min -15
_diffrn_reflns_limit_l_max 9
_diffrn_reflns_limit_l_min -11
_diffrn_reflns_number 5066
_diffrn_reflns_theta_full 32.17
_diffrn_reflns_theta_max 32.17
_diffrn_reflns_theta_min 4.25
_diffrn_source Synchrotron
_diffrn_source_type ESRF
_diffrn_standards_decay_% 0
_diffrn_standards_interval_count 0
_diffrn_standards_interval_time 0
_diffrn_standards_number 0
_exptl_absorpt_coefficient_mu 0.500
_exptl_absorpt_correction_T_max 0
_exptl_absorpt_correction_T_min 0
_exptl_absorpt_correction_type none
_exptl_absorpt_process_details none
_exptl_crystal_colour Transparent
_exptl_crystal_density_diffrn 1.738
_exptl_crystal_density_method 'not measured'
_exptl_crystal_description Prism
_exptl_crystal_F_000 264
_exptl_crystal_size_max 0.125
_exptl_crystal_size_mid 0.100
_exptl_crystal_size_min 0.075
_refine_diff_density_max 0.446
_refine_diff_density_min -0.599
_refine_diff_density_rms 0.088
_refine_ls_extinction_coef 0
_refine_ls_extinction_method none
_refine_ls_goodness_of_fit_ref 1.101
_refine_ls_hydrogen_treatment mixed
_refine_ls_matrix_type full
_refine_ls_number_parameters 92
_refine_ls_number_reflns 1626
_refine_ls_number_restraints 0
_refine_ls_restrained_S_all 1.101
_refine_ls_R_factor_all 0.0353
_refine_ls_R_factor_gt 0.0326
_refine_ls_shift/su_max 0.000
_refine_ls_shift/su_mean 0.000
_refine_ls_structure_factor_coef Fsqd
_refine_ls_weighting_details 'calc w=1/[\s^2^(Fo^2^)+(0.0541P)^2^+0.1738P] where P=(Fo^2^+2Fc^2^)/3'
_refine_ls_weighting_scheme calc
_refine_ls_wR_factor_gt 0.0905
_refine_ls_wR_factor_ref 0.0921
_reflns_number_gt 1483
_reflns_number_total 1626
_reflns_threshold_expression >2sigma(I)
_cod_data_source_file b703000b.txt
_cod_data_source_block tau1_2cif120k
_cod_original_cell_volume 478.29(15)
_cod_original_sg_symbol_H-M 'P 21/c'
_cod_database_code 7202841

loop_
_symmetry_equiv_pos_as_xyz
'x, y, z'
'-x, y+1/2, -z+1/2'
'-x, -y, -z'
'x, -y-1/2, z-1/2'

loop_
_atom_site_label
_atom_site_type_symbol
_atom_site_fract_x
_atom_site_fract_y
_atom_site_fract_z
_atom_site_U_iso_or_equiv
_atom_site_adp_type
_atom_site_occupancy
_atom_site_symmetry_multiplicity
_atom_site_calc_flag
_atom_site_refinement_flags
_atom_site_disorder_assembly
_atom_site_disorder_group
S1 S 0.79810(6) 0.65011(3) 0.14980(5) 0.0108(2) Uani 1 1 d . . .
O1 O 1.0673(2) 0.66154(11) 0.2094(2) 0.0158(3) Uani 1 1 d . . .
O2 O 0.6584(2) 0.75798(11) 0.1466(2) 0.0169(3) Uani 1 1 d . . .
O3 O 0.7697(2) 0.58738(10) -0.0139(2) 0.0140(3) Uani 1 1 d . . .
C1 C 0.7908(3) 0.44319(12) 0.3205(2) 0.0137(4) Uani 1 1 d . . .
C2 C 0.6612(3) 0.56018(13) 0.3032(2) 0.0127(4) Uani 1 1 d . . .
N1 N 0.7330(2) 0.36971(12) 0.1670(2) 0.0126(4) Uani 1 1 d . . .
H1A H 0.726(3) 0.398(2) 0.434(2) 0.018(4) Uiso 1 1 d . . .
H1B H 0.998(4) 0.455(2) 0.334(3) 0.022(5) Uiso 1 1 d . . .
H2A H 0.683(3) 0.609(2) 0.424(2) 0.018(4) Uiso 1 1 d . . .
H2B H 0.461(4) 0.552(2) 0.255(3) 0.025(5) Uiso 1 1 d . . .
H1 H 0.828(4) 0.396(2) 0.061(3) 0.022(5) Uiso 1 1 d . . .
H2 H 0.806(4) 0.288(2) 0.195(3) 0.024(5) Uiso 1 1 d . . .
H3 H 0.538(4) 0.364(2) 0.134(3) 0.023(5) Uiso 1 1 d . . .

loop_
_atom_site_aniso_label
_atom_site_aniso_U_11
_atom_site_aniso_U_22
_atom_site_aniso_U_33
_atom_site_aniso_U_23
_atom_site_aniso_U_13
_atom_site_aniso_U_12
S1 0.0085(3) 0.0098(3) 0.0142(3) -0.00009(16) 0.00137(18) 0.00036(15)
O1 0.0090(7) 0.0146(7) 0.0234(8) -0.0007(6) -0.0015(5) -0.0026(5)
O2 0.0173(7) 0.0130(7) 0.0208(8) 0.0021(6) 0.0046(6) 0.0052(5)
O3 0.0132(6) 0.0151(7) 0.0137(7) -0.0010(5) 0.0013(5) 0.0001(5)
C1 0.0140(9) 0.0134(10) 0.0135(10) 0.0007(7) -0.0009(7) -0.0005(7)
C2 0.0111(8) 0.0142(10) 0.0131(10) 0.0005(7) 0.0029(7) -0.0006(7)
N1 0.0106(7) 0.0118(8) 0.0155(9) 0.0000(7) 0.0013(6) 0.0003(6)

loop_
_atom_type_symbol
_atom_type_description
_atom_type_scat_dispersion_real
_atom_type_scat_dispersion_imag
_atom_type_scat_source
C C 0.0031 0.0016 'International Tables Vol C Tables 4.2.6.8 and 6.1.1.4'
H H 0.0000 0.0000 'International Tables Vol C Tables 4.2.6.8 and 6.1.1.4'
N N 0.0061 0.0033 'International Tables Vol C Tables 4.2.6.8 and 6.1.1.4'
O O 0.0109 0.0060 'International Tables Vol C Tables 4.2.6.8 and 6.1.1.4'
S S 0.1248 0.1237 'International Tables Vol C Tables 4.2.6.8 and 6.1.1.4'

loop_
_geom_angle_atom_site_label_1
_geom_angle_atom_site_label_2
_geom_angle_atom_site_label_3
_geom_angle
_geom_angle_site_symmetry_1
_geom_angle_site_symmetry_3
_geom_angle_publ_flag
O2 S1 O1 113.81(7) . . ?
O2 S1 O3 113.23(7) . . ?
O1 S1 O3 110.90(8) . . ?
O2 S1 C2 106.91(7) . . ?
O1 S1 C2 105.65(7) . . ?
O3 S1 C2 105.63(7) . . ?
N1 C1 C2 112.24(12) . . ?
C1 C2 S1 112.62(10) . . ?

loop_
_geom_bond_atom_site_label_1
_geom_bond_atom_site_label_2
_geom_bond_distance
_geom_bond_site_symmetry_2
_geom_bond_publ_flag
S1 O2 1.4568(13) . ?
S1 O1 1.4680(13) . ?
S1 O3 1.4697(14) . ?
S1 C2 1.7816(16) . ?
C1 N1 1.4861(21) . ?
C1 C2 1.5273(20) . ?

loop_
_cod_related_entry_id
_cod_related_entry_database
_cod_related_entry_code
1 ChemSpider 1091
